data_7000479
loop_
_publ_author_name
'Cross, Warren B.'
'Anderson, James C.'
'Wilson, Claire S.'

_publ_section_title
;
 Nucleophilic reactivity of a d0 molybdenum oxo moiety
;
_journal_issue 7
_journal_name_full 'Dalton Transactions'
_journal_page_first 1201
_journal_page_last 1205
_journal_paper_doi 10.1039/b817745g
_journal_year 2009
_chemical_formula_sum 'C48 H60 F6 Mo2 N2 O11 S2'
_chemical_formula_weight 1210.98
_chemical_name_systematic
;
?
;
_space_group_IT_number 13
_symmetry_cell_setting monoclinic
_symmetry_space_group_name_Hall '-P 2yc'
_symmetry_space_group_name_H-M 'P 1 2/c 1'
_atom_sites_solution_hydrogens 'geom, Me from difamp'
_atom_sites_solution_primary direct
_atom_sites_solution_secondary difmap
_audit_creation_method SHELXL-97
_cell_angle_alpha 90.00
_cell_angle_beta 106.462(5)
_cell_angle_gamma 90.00
_cell_formula_units_Z 4
_cell_length_a 26.410(8)
_cell_length_b 10.589(3)
_cell_length_c 19.751(6)
_cell_measurement_reflns_used 7255
_cell_measurement_temperature 150(2)
_cell_measurement_theta_max 27.3
_cell_measurement_theta_min 2.15
_cell_volume 5297(3)
_computing_cell_refinement 'Bruker SAINT version 6.36a (Bruker, 2000)'
_computing_data_collection 'Bruker SMART version 5.624 (Bruker, 2001)'
_computing_data_reduction 'Bruker SAINT; Bruker SHELXTL (Bruker, 2001)'
_computing_publication_material 'enCIFer (CCDC, 2003); PLATON (Spek, 2003)'
_computing_structure_refinement 'SHELXL-97 (Sheldrick, 1997)'
_computing_structure_solution 'SHELXS-97 (Sheldrick, 1990)'
_diffrn_ambient_temperature 150(2)
_diffrn_measured_fraction_theta_full 0.863
_diffrn_measured_fraction_theta_max 0.863
_diffrn_measurement_device_type 'Bruker SMART1000 CCD area detector'
_diffrn_measurement_method \w
_diffrn_radiation_monochromator graphite
_diffrn_radiation_source ' sealed tube'
_diffrn_radiation_type MoK\a
_diffrn_radiation_wavelength 0.71073
_diffrn_reflns_av_R_equivalents 0.074
_diffrn_reflns_av_sigmaI/netI 0.0742
_diffrn_reflns_limit_h_max 28
_diffrn_reflns_limit_h_min -33
_diffrn_reflns_limit_k_max 13
_diffrn_reflns_limit_k_min -13
_diffrn_reflns_limit_l_max 25
_diffrn_reflns_limit_l_min -25
_diffrn_reflns_number 37049
_diffrn_reflns_theta_full 27.48
_diffrn_reflns_theta_max 27.48
_diffrn_reflns_theta_min 1.92
_diffrn_standards_decay_% 0
_diffrn_standards_number 0
_exptl_absorpt_coefficient_mu 0.631
_exptl_absorpt_correction_T_max 0.918
_exptl_absorpt_correction_T_min 0.758
_exptl_absorpt_correction_type multi-scan
_exptl_absorpt_process_details 'Bruker SHELXTL'
_exptl_crystal_colour purple
_exptl_crystal_density_diffrn 1.518
_exptl_crystal_density_method 'not measured'
_exptl_crystal_description plate
_exptl_crystal_F_000 2480
_exptl_crystal_size_max 0.34
_exptl_crystal_size_mid 0.19
_exptl_crystal_size_min 0.04
_refine_diff_density_max 1.171
_refine_diff_density_min -1.054
_refine_diff_density_rms 0.112
_refine_ls_extinction_method none
_refine_ls_goodness_of_fit_ref 0.993
_refine_ls_hydrogen_treatment constr
_refine_ls_matrix_type full
_refine_ls_number_parameters 655
_refine_ls_number_reflns 10481
_refine_ls_number_restraints 0
_refine_ls_restrained_S_all 0.993
_refine_ls_R_factor_all 0.0918
_refine_ls_R_factor_gt 0.0463
_refine_ls_shift/su_max 0.004
_refine_ls_shift/su_mean 0.000
_refine_ls_structure_factor_coef Fsqd
_refine_ls_weighting_details 'calc w=1/[\s^2^(Fo^2^)+(0.0617P)^2^] where P=(Fo^2^+2Fc^2^)/3'
_refine_ls_weighting_scheme calc
_refine_ls_wR_factor_gt 0.1060
_refine_ls_wR_factor_ref 0.1264
_reflns_number_gt 6334
_reflns_number_total 10481
_reflns_threshold_expression >2\s(I)
_cod_data_source_file b817745g.txt
_cod_data_source_block mobntf
_cod_original_sg_symbol_H-M 'P 2/c'
_cod_database_code 7000479

loop_
_symmetry_equiv_pos_as_xyz
'x, y, z'
'-x, y, -z+1/2'
'-x, -y, -z'
'x, -y, z-1/2'

loop_
_atom_site_label
_atom_site_type_symbol
_atom_site_fract_x
_atom_site_fract_y
_atom_site_fract_z
_atom_site_U_iso_or_equiv
_atom_site_adp_type
_atom_site_occupancy
_atom_site_symmetry_multiplicity
_atom_site_calc_flag
_atom_site_refinement_flags
_atom_site_disorder_assembly
_atom_site_disorder_group
Mo1 Mo 0.435107(15) 0.63995(4) 0.267886(19) 0.01838(11) Uani 1 1 d . . .
S1 S 0.53817(5) 0.81513(12) 0.36450(6) 0.0261(3) Uani 1 1 d . . .
O1 O 0.5000 0.5962(4) 0.2500 0.0201(10) Uani 1 2 d S . .
N1 N 0.42822(14) 0.5124(3) 0.31821(18) 0.0207(8) Uani 1 1 d . . .
F1 F 0.55461(14) 1.0572(3) 0.3667(2) 0.0656(11) Uani 1 1 d . . .
C1 C 0.41353(17) 0.4054(4) 0.3558(2) 0.0241(11) Uani 1 1 d . . .
O2 O 0.38875(11) 0.5876(3) 0.18111(15) 0.0197(7) Uani 1 1 d . . .
F2 F 0.50063(14) 0.9985(3) 0.42354(18) 0.0589(10) Uani 1 1 d . . .
C2 C 0.44809(19) 0.4114(5) 0.4334(2) 0.0327(12) Uani 1 1 d . . .
H2A H 0.4854 0.4053 0.4349 0.049 Uiso 1 1 calc R . .
H2B H 0.4389 0.3410 0.4599 0.049 Uiso 1 1 calc R . .
H2C H 0.4418 0.4915 0.4545 0.049 Uiso 1 1 calc R . .
O3 O 0.38761(12) 0.7510(3) 0.29313(16) 0.0263(8) Uani 1 1 d . . .
F3 F 0.47611(13) 1.0043(3) 0.31030(17) 0.0484(8) Uani 1 1 d . . .
C3 C 0.4230(2) 0.2847(4) 0.3196(3) 0.0336(12) Uani 1 1 d . . .
H3A H 0.3999 0.2833 0.2710 0.050 Uiso 1 1 calc R . .
H3B H 0.4151 0.2116 0.3454 0.050 Uiso 1 1 calc R . .
H3C H 0.4599 0.2811 0.3191 0.050 Uiso 1 1 calc R . .
O4 O 0.49024(12) 0.7414(3) 0.35736(15) 0.0263(8) Uani 1 1 d . . .
C4 C 0.35515(18) 0.4221(5) 0.3527(3) 0.0349(13) Uani 1 1 d . . .
H4A H 0.3331 0.4090 0.3042 0.052 Uiso 1 1 calc R . .
H4B H 0.3495 0.5076 0.3681 0.052 Uiso 1 1 calc R . .
H4C H 0.3456 0.3603 0.3840 0.052 Uiso 1 1 calc R . .
C5 C 0.35765(17) 0.4828(4) 0.1600(2) 0.0214(10) Uani 1 1 d . . .
O5 O 0.55560(12) 0.8108(3) 0.30075(15) 0.0241(7) Uani 1 1 d . . .
O6 O 0.57736(13) 0.7985(4) 0.42982(16) 0.0394(9) Uani 1 1 d . . .
C6 C 0.37884(18) 0.3811(4) 0.1325(2) 0.0261(11) Uani 1 1 d . . .
C7 C 0.34646(19) 0.2768(5) 0.1093(3) 0.0331(12) Uani 1 1 d . . .
H7A H 0.3600 0.2067 0.0899 0.040 Uiso 1 1 calc R . .
C8 C 0.2956(2) 0.2724(5) 0.1137(3) 0.0388(14) Uani 1 1 d . . .
H8A H 0.2743 0.1996 0.0986 0.047 Uiso 1 1 calc R . .
C9 C 0.27568(19) 0.3764(5) 0.1405(3) 0.0334(13) Uani 1 1 d . . .
H9A H 0.2404 0.3737 0.1436 0.040 Uiso 1 1 calc R . .
C10 C 0.30569(18) 0.4845(5) 0.1631(2) 0.0253(11) Uani 1 1 d . . .
C11 C 0.28247(19) 0.5999(5) 0.1859(3) 0.0337(12) Uani 1 1 d . . .
H11A H 0.2468 0.5811 0.1886 0.051 Uiso 1 1 calc R . .
H11B H 0.2808 0.6678 0.1515 0.051 Uiso 1 1 calc R . .
H11C H 0.3046 0.6268 0.2323 0.051 Uiso 1 1 calc R . .
C12 C 0.43451(19) 0.3873(5) 0.1275(3) 0.0377(14) Uani 1 1 d . . .
H12A H 0.4425 0.3100 0.1052 0.056 Uiso 1 1 calc R . .
H12B H 0.4590 0.3952 0.1749 0.056 Uiso 1 1 calc R . .
H12C H 0.4383 0.4606 0.0990 0.056 Uiso 1 1 calc R . .
C13 C 0.36883(18) 0.8530(4) 0.3206(2) 0.0226(10) Uani 1 1 d . . .
C14 C 0.37624(19) 0.8618(5) 0.3935(2) 0.0287(11) Uani 1 1 d . . .
C15 C 0.3557(2) 0.9652(5) 0.4187(3) 0.0376(13) Uani 1 1 d . . .
H15A H 0.3610 0.9738 0.4681 0.045 Uiso 1 1 calc R . .
C16 C 0.3277(2) 1.0564(5) 0.3739(3) 0.0420(15) Uani 1 1 d . . .
H16A H 0.3134 1.1263 0.3925 0.050 Uiso 1 1 calc R . .
C17 C 0.32003(19) 1.0466(5) 0.3014(3) 0.0329(12) Uani 1 1 d . . .
H17A H 0.3006 1.1099 0.2708 0.039 Uiso 1 1 calc R . .
C18 C 0.34053(17) 0.9459(4) 0.2739(2) 0.0235(11) Uani 1 1 d . . .
C19 C 0.3315(2) 0.9364(5) 0.1949(3) 0.0418(14) Uani 1 1 d . . .
H19A H 0.2950 0.9601 0.1706 0.063 Uiso 1 1 calc R . .
H19B H 0.3379 0.8495 0.1824 0.063 Uiso 1 1 calc R . .
H19C H 0.3557 0.9936 0.1805 0.063 Uiso 1 1 calc R . .
C20 C 0.4044(2) 0.7604(5) 0.4437(3) 0.0402(14) Uani 1 1 d . . .
H20A H 0.3785 0.7093 0.4585 0.060 Uiso 1 1 calc R . .
H20B H 0.4288 0.7997 0.4853 0.060 Uiso 1 1 calc R . .
H20C H 0.4243 0.7063 0.4201 0.060 Uiso 1 1 calc R . .
C21 C 0.5158(2) 0.9775(5) 0.3656(3) 0.0394(14) Uani 1 1 d . . .
Mo1A Mo 0.066829(15) 0.52873(4) 0.23836(2) 0.01908(11) Uani 1 1 d . . .
S1A S -0.03365(5) 0.35496(11) 0.13534(6) 0.0248(3) Uani 1 1 d . . .
O1A O 0.0000 0.5742(4) 0.2500 0.0212(10) Uani 1 2 d S . .
F1A F 0.00869(12) 0.1741(3) 0.08057(16) 0.0496(9) Uani 1 1 d . . .
N1A N 0.07641(14) 0.6584(4) 0.19262(19) 0.0221(9) Uani 1 1 d . . .
C1A C 0.09097(18) 0.7703(4) 0.1593(2) 0.0247(11) Uani 1 1 d . . .
O2A O 0.11046(11) 0.5772(3) 0.32798(15) 0.0207(7) Uani 1 1 d . . .
F2A F -0.05149(14) 0.1135(3) 0.1273(2) 0.0657(11) Uani 1 1 d . . .
C2A C 0.05966(19) 0.7698(5) 0.0808(2) 0.0324(12) Uani 1 1 d . . .
H2AA H 0.0678 0.6928 0.0584 0.049 Uiso 1 1 calc R . .
H2AB H 0.0694 0.8439 0.0575 0.049 Uiso 1 1 calc R . .
H2AC H 0.0218 0.7725 0.0764 0.049 Uiso 1 1 calc R . .
O3A O 0.11562(12) 0.4172(3) 0.21614(15) 0.0262(7) Uani 1 1 d . . .
F3A F 0.02578(13) 0.1638(3) 0.19334(16) 0.0454(8) Uani 1 1 d . . .
C3A C 0.0780(2) 0.8877(5) 0.1965(3) 0.0341(13) Uani 1 1 d . . .
H3AA H 0.0994 0.8875 0.2460 0.051 Uiso 1 1 calc R . .
H3AB H 0.0405 0.8870 0.1943 0.051 Uiso 1 1 calc R . .
H3AC H 0.0859 0.9637 0.1731 0.051 Uiso 1 1 calc R . .
O4A O 0.01488(12) 0.4278(3) 0.14609(15) 0.0256(7) Uani 1 1 d . . .
C4A C 0.15030(18) 0.7653(5) 0.1669(3) 0.0308(12) Uani 1 1 d . . .
H4AA H 0.1700 0.7680 0.2171 0.046 Uiso 1 1 calc R . .
H4AB H 0.1602 0.8378 0.1426 0.046 Uiso 1 1 calc R . .
H4AC H 0.1586 0.6869 0.1460 0.046 Uiso 1 1 calc R . .
O5A O -0.05377(12) 0.3579(3) 0.19687(15) 0.0220(7) Uani 1 1 d . . .
C5A C 0.14352(18) 0.6785(4) 0.3525(2) 0.0233(10) Uani 1 1 d . . .
O6A O -0.07089(13) 0.3739(3) 0.06857(17) 0.0377(9) Uani 1 1 d . . .
C6A C 0.12418(19) 0.7826(4) 0.3797(2) 0.0273(11) Uani 1 1 d . . .
C7A C 0.1579(2) 0.8841(5) 0.4034(3) 0.0346(13) Uani 1 1 d . . .
H7AA H 0.1452 0.9572 0.4213 0.042 Uiso 1 1 calc R . .
C8A C 0.2096(2) 0.8794(5) 0.4013(3) 0.0414(14) Uani 1 1 d . . .
H8AA H 0.2323 0.9494 0.4174 0.050 Uiso 1 1 calc R . .
C9A C 0.2283(2) 0.7746(6) 0.3762(3) 0.0389(14) Uani 1 1 d . . .
H9AA H 0.2641 0.7729 0.3754 0.047 Uiso 1 1 calc R . .
C10A C 0.19630(19) 0.6698(5) 0.3517(2) 0.0282(11) Uani 1 1 d . . .
C11A C 0.21637(19) 0.5536(5) 0.3248(3) 0.0380(13) Uani 1 1 d . . .
H11D H 0.2544 0.5617 0.3316 0.057 Uiso 1 1 calc R . .
H11E H 0.1983 0.5431 0.2745 0.057 Uiso 1 1 calc R . .
H11F H 0.2095 0.4798 0.3509 0.057 Uiso 1 1 calc R . .
C12A C 0.06767(18) 0.7823(5) 0.3821(3) 0.0337(13) Uani 1 1 d . . .
H12D H 0.0441 0.7739 0.3341 0.051 Uiso 1 1 calc R . .
H12E H 0.0601 0.8616 0.4029 0.051 Uiso 1 1 calc R . .
H12F H 0.0621 0.7112 0.4109 0.051 Uiso 1 1 calc R . .
C13A C 0.13375(17) 0.3170(4) 0.1862(2) 0.0210(10) Uani 1 1 d . . .
C14A C 0.12998(18) 0.3195(5) 0.1140(2) 0.0255(11) Uani 1 1 d . . .
C15A C 0.1495(2) 0.2174(5) 0.0861(3) 0.0363(13) Uani 1 1 d . . .
H15B H 0.1462 0.2154 0.0369 0.044 Uiso 1 1 calc R . .
C16A C 0.1737(2) 0.1186(5) 0.1277(3) 0.0405(14) Uani 1 1 d . . .
H16B H 0.1874 0.0498 0.1075 0.049 Uiso 1 1 calc R . .
C17A C 0.17812(19) 0.1194(5) 0.1991(3) 0.0340(13) Uani 1 1 d . . .
H17B H 0.1952 0.0511 0.2278 0.041 Uiso 1 1 calc R . .
C18A C 0.15806(18) 0.2178(4) 0.2296(3) 0.0285(11) Uani 1 1 d . . .
C19A C 0.1642(2) 0.2162(5) 0.3090(3) 0.0441(15) Uani 1 1 d . . .
H19D H 0.1475 0.1401 0.3210 0.066 Uiso 1 1 calc R . .
H19E H 0.1473 0.2913 0.3219 0.066 Uiso 1 1 calc R . .
H19F H 0.2018 0.2162 0.3349 0.066 Uiso 1 1 calc R . .
C20A C 0.1069(2) 0.4306(5) 0.0679(2) 0.0361(13) Uani 1 1 d . . .
H20D H 0.1120 0.4191 0.0210 0.054 Uiso 1 1 calc R . .
H20E H 0.1245 0.5083 0.0892 0.054 Uiso 1 1 calc R . .
H20F H 0.0690 0.4366 0.0634 0.054 Uiso 1 1 calc R . .
C21A C -0.0116(2) 0.1916(5) 0.1346(3) 0.0360(13) Uani 1 1 d . . .
C1S C 0.1968(3) 0.7354(9) -0.0026(3) 0.066(2) Uani 1 1 d . . .
H1SA H 0.1608 0.7560 -0.0080 0.079 Uiso 1 1 calc R . .
C2S C 0.2100(3) 0.6133(8) -0.0124(3) 0.064(2) Uani 1 1 d . . .
H2SA H 0.1835 0.5498 -0.0249 0.076 Uiso 1 1 calc R . .
C3S C 0.2621(3) 0.5838(6) -0.0038(3) 0.0546(17) Uani 1 1 d . . .
H3SA H 0.2719 0.4991 -0.0099 0.065 Uiso 1 1 calc R . .
C4S C 0.2998(2) 0.6759(7) 0.0133(3) 0.0494(17) Uani 1 1 d . . .
H4SA H 0.3358 0.6550 0.0189 0.059 Uiso 1 1 calc R . .
C5S C 0.2863(3) 0.7972(7) 0.0225(3) 0.0487(16) Uani 1 1 d . . .
H5SA H 0.3128 0.8606 0.0342 0.058 Uiso 1 1 calc R . .
C6S C 0.2342(3) 0.8287(7) 0.0150(3) 0.0593(19) Uani 1 1 d . . .
H6SA H 0.2246 0.9132 0.0219 0.071 Uiso 1 1 calc R . .

loop_
_atom_site_aniso_label
_atom_site_aniso_U_11
_atom_site_aniso_U_22
_atom_site_aniso_U_33
_atom_site_aniso_U_23
_atom_site_aniso_U_13
_atom_site_aniso_U_12
Mo1 0.0207(2) 0.0230(2) 0.0132(2) 0.00071(17) 0.00765(16) 0.00145(17)
S1 0.0280(7) 0.0299(7) 0.0209(6) -0.0082(5) 0.0078(5) -0.0011(5)
O1 0.017(2) 0.031(3) 0.014(2) 0.000 0.0052(18) 0.000
N1 0.020(2) 0.027(2) 0.017(2) 0.0029(16) 0.0079(16) 0.0005(16)
F1 0.062(2) 0.0346(19) 0.109(3) -0.027(2) 0.039(2) -0.0173(17)
C1 0.022(2) 0.031(3) 0.024(3) 0.012(2) 0.013(2) 0.002(2)
O2 0.0190(16) 0.0244(17) 0.0178(16) 0.0004(13) 0.0087(13) 0.0003(13)
F2 0.073(3) 0.059(2) 0.053(2) -0.0267(18) 0.031(2) 0.0026(19)
C2 0.026(3) 0.050(3) 0.025(3) 0.011(2) 0.012(2) 0.005(2)
O3 0.0303(18) 0.0298(18) 0.0206(17) 0.0006(15) 0.0103(14) 0.0091(15)
F3 0.057(2) 0.0360(18) 0.054(2) -0.0016(16) 0.0201(18) 0.0113(16)
C3 0.034(3) 0.023(3) 0.045(3) 0.004(2) 0.014(2) -0.003(2)
O4 0.0311(19) 0.0340(19) 0.0173(17) -0.0050(14) 0.0123(14) -0.0037(15)
C4 0.025(3) 0.048(3) 0.035(3) 0.014(3) 0.014(2) 0.000(2)
C5 0.021(2) 0.024(2) 0.019(2) 0.005(2) 0.0050(19) -0.001(2)
O5 0.0277(18) 0.0275(18) 0.0196(17) -0.0034(14) 0.0107(14) 0.0006(15)
O6 0.034(2) 0.062(3) 0.0188(18) -0.0091(18) 0.0025(16) 0.0022(19)
C6 0.023(3) 0.030(3) 0.024(3) 0.000(2) 0.004(2) 0.001(2)
C7 0.033(3) 0.029(3) 0.036(3) -0.004(2) 0.008(2) -0.003(2)
C8 0.032(3) 0.036(3) 0.045(3) 0.001(3) 0.006(3) -0.013(2)
C9 0.017(3) 0.047(3) 0.038(3) 0.006(3) 0.012(2) -0.007(2)
C10 0.022(2) 0.037(3) 0.020(3) 0.005(2) 0.011(2) 0.001(2)
C11 0.025(3) 0.054(3) 0.025(3) 0.008(3) 0.013(2) 0.003(2)
C12 0.027(3) 0.044(3) 0.042(3) -0.017(3) 0.010(2) -0.003(2)
C13 0.024(2) 0.024(3) 0.023(3) -0.006(2) 0.012(2) 0.001(2)
C14 0.030(3) 0.035(3) 0.023(3) -0.005(2) 0.012(2) 0.000(2)
C15 0.045(3) 0.050(4) 0.025(3) -0.011(3) 0.021(3) -0.006(3)
C16 0.050(4) 0.031(3) 0.055(4) -0.018(3) 0.032(3) -0.010(3)
C17 0.032(3) 0.023(3) 0.045(3) 0.001(2) 0.015(3) 0.004(2)
C18 0.020(2) 0.028(3) 0.027(3) -0.001(2) 0.013(2) 0.002(2)
C19 0.044(3) 0.054(4) 0.027(3) 0.011(3) 0.011(3) 0.016(3)
C20 0.045(3) 0.058(4) 0.022(3) -0.002(3) 0.017(3) 0.005(3)
C21 0.042(3) 0.037(3) 0.044(4) -0.015(3) 0.019(3) -0.007(3)
Mo1A 0.0209(2) 0.0232(2) 0.0146(2) 0.00084(17) 0.00739(16) 0.00097(17)
S1A 0.0267(6) 0.0260(6) 0.0203(6) -0.0051(5) 0.0042(5) 0.0009(5)
O1A 0.019(2) 0.031(3) 0.013(2) 0.000 0.0044(18) 0.000
F1A 0.057(2) 0.054(2) 0.0405(19) -0.0171(16) 0.0181(16) 0.0116(17)
N1A 0.017(2) 0.034(2) 0.018(2) -0.0021(17) 0.0083(16) -0.0011(17)
C1A 0.030(3) 0.027(3) 0.018(2) 0.002(2) 0.008(2) 0.001(2)
O2A 0.0232(17) 0.0218(17) 0.0181(16) 0.0013(13) 0.0074(13) -0.0039(13)
F2A 0.056(2) 0.0310(18) 0.116(3) -0.028(2) 0.035(2) -0.0135(17)
C2A 0.036(3) 0.041(3) 0.020(3) 0.009(2) 0.007(2) 0.004(2)
O3A 0.0311(19) 0.0286(18) 0.0196(17) -0.0006(14) 0.0084(14) 0.0064(15)
F3A 0.060(2) 0.0352(18) 0.0411(19) 0.0006(14) 0.0145(17) 0.0221(16)
C3A 0.036(3) 0.032(3) 0.036(3) -0.004(2) 0.014(2) 0.002(2)
O4A 0.0345(19) 0.0307(19) 0.0147(16) -0.0046(14) 0.0118(14) -0.0042(15)
C4A 0.027(3) 0.037(3) 0.032(3) 0.001(2) 0.013(2) 0.000(2)
O5A 0.0252(17) 0.0265(18) 0.0182(17) -0.0012(14) 0.0123(14) -0.0027(14)
C5A 0.025(3) 0.028(3) 0.016(2) 0.002(2) 0.004(2) -0.003(2)
O6A 0.036(2) 0.053(2) 0.0204(18) -0.0038(17) 0.0013(16) 0.0063(18)
C6A 0.033(3) 0.027(3) 0.021(3) 0.000(2) 0.006(2) -0.005(2)
C7A 0.044(3) 0.032(3) 0.028(3) -0.002(2) 0.010(2) -0.002(2)
C8A 0.040(3) 0.048(4) 0.034(3) -0.004(3) 0.007(3) -0.020(3)
C9A 0.025(3) 0.064(4) 0.028(3) 0.002(3) 0.009(2) -0.012(3)
C10A 0.027(3) 0.034(3) 0.024(3) 0.005(2) 0.008(2) -0.001(2)
C11A 0.023(3) 0.061(4) 0.033(3) 0.006(3) 0.013(2) 0.008(3)
C12A 0.030(3) 0.034(3) 0.038(3) -0.006(2) 0.011(2) 0.002(2)
C13A 0.019(2) 0.026(3) 0.025(3) -0.003(2) 0.017(2) -0.004(2)
C14A 0.024(3) 0.032(3) 0.026(3) -0.002(2) 0.015(2) -0.004(2)
C15A 0.037(3) 0.041(3) 0.035(3) -0.013(3) 0.017(3) -0.011(3)
C16A 0.038(3) 0.030(3) 0.062(4) -0.016(3) 0.027(3) -0.004(2)
C17A 0.028(3) 0.029(3) 0.049(4) 0.000(3) 0.016(3) 0.001(2)
C18A 0.024(3) 0.027(3) 0.035(3) -0.002(2) 0.010(2) 0.000(2)
C19A 0.047(4) 0.046(4) 0.039(3) 0.011(3) 0.011(3) 0.017(3)
C20A 0.044(3) 0.049(3) 0.019(3) 0.003(2) 0.016(2) 0.001(3)
C21A 0.043(3) 0.027(3) 0.041(3) -0.012(3) 0.016(3) -0.002(3)
C1S 0.042(4) 0.134(7) 0.021(3) 0.004(4) 0.008(3) 0.010(5)
C2S 0.056(5) 0.113(7) 0.022(3) 0.000(4) 0.012(3) -0.040(4)
C3S 0.075(5) 0.065(4) 0.026(3) 0.001(3) 0.017(3) -0.006(4)
C4S 0.035(3) 0.099(6) 0.016(3) 0.007(3) 0.011(2) -0.002(4)
C5S 0.062(4) 0.068(4) 0.020(3) 0.007(3) 0.020(3) -0.022(4)
C6S 0.084(5) 0.076(5) 0.020(3) 0.010(3) 0.018(3) 0.015(4)

loop_
_atom_type_symbol
_atom_type_description
_atom_type_scat_dispersion_real
_atom_type_scat_dispersion_imag
_atom_type_scat_source
C C 0.0033 0.0016 'International Tables Vol C Tables 4.2.6.8 and 6.1.1.4'
H H 0.0000 0.0000 'International Tables Vol C Tables 4.2.6.8 and 6.1.1.4'
N N 0.0061 0.0033 'International Tables Vol C Tables 4.2.6.8 and 6.1.1.4'
O O 0.0106 0.0060 'International Tables Vol C Tables 4.2.6.8 and 6.1.1.4'
F F 0.0171 0.0103 'International Tables Vol C Tables 4.2.6.8 and 6.1.1.4'
S S 0.1246 0.1234 'International Tables Vol C Tables 4.2.6.8 and 6.1.1.4'
Mo Mo -1.6832 0.6857 'International Tables Vol C Tables 4.2.6.8 and 6.1.1.4'

loop_
_geom_angle_atom_site_label_1
_geom_angle_atom_site_label_2
_geom_angle_atom_site_label_3
_geom_angle
_geom_angle_site_symmetry_1
_geom_angle_site_symmetry_3
_geom_angle_publ_flag
N1 Mo1 O2 98.44(15) . . ?
N1 Mo1 O3 98.61(15) . . ?
O2 Mo1 O3 96.57(13) . . ?
N1 Mo1 O1 99.49(16) . . ?
O2 Mo1 O1 98.44(10) . . ?
O3 Mo1 O1 154.44(16) . . ?
N1 Mo1 O4 94.18(14) . . ?
O2 Mo1 O4 167.27(12) . . ?
O3 Mo1 O4 79.83(12) . . ?
O1 Mo1 O4 81.00(10) . . ?
N1 Mo1 O5 179.52(14) . 2_655 ?
O2 Mo1 O5 81.19(12) . 2_655 ?
O3 Mo1 O5 81.75(12) . 2_655 ?
O1 Mo1 O5 80.26(13) . 2_655 ?
O4 Mo1 O5 86.19(11) . 2_655 ?
O6 S1 O5 117.0(2) . . ?
O6 S1 O4 114.3(2) . . ?
O5 S1 O4 112.15(18) . . ?
O6 S1 C21 105.2(2) . . ?
O5 S1 C21 102.9(2) . . ?
O4 S1 C21 103.4(2) . . ?
Mo1 O1 Mo1 151.8(2) 2_655 . ?
C1 N1 Mo1 171.1(3) . . ?
N1 C1 C3 108.1(4) . . ?
N1 C1 C4 107.3(4) . . ?
C3 C1 C4 112.0(4) . . ?
N1 C1 C2 107.7(4) . . ?
C3 C1 C2 111.8(4) . . ?
C4 C1 C2 109.7(4) . . ?
C5 O2 Mo1 133.8(3) . . ?
C13 O3 Mo1 160.5(3) . . ?
S1 O4 Mo1 133.65(18) . . ?
O2 C5 C10 119.3(4) . . ?
O2 C5 C6 118.1(4) . . ?
C10 C5 C6 122.5(4) . . ?
S1 O5 Mo1 129.92(19) . 2_655 ?
C7 C6 C5 117.6(4) . . ?
C7 C6 C12 122.3(5) . . ?
C5 C6 C12 120.0(4) . . ?
C8 C7 C6 121.9(5) . . ?
C7 C8 C9 118.7(5) . . ?
C8 C9 C10 122.1(5) . . ?
C9 C10 C5 117.1(4) . . ?
C9 C10 C11 121.6(4) . . ?
C5 C10 C11 121.2(4) . . ?
O3 C13 C14 120.1(4) . . ?
O3 C13 C18 118.5(4) . . ?
C14 C13 C18 121.4(4) . . ?
C15 C14 C13 118.1(5) . . ?
C15 C14 C20 120.0(4) . . ?
C13 C14 C20 121.9(4) . . ?
C16 C15 C14 121.4(5) . . ?
C15 C16 C17 120.3(5) . . ?
C18 C17 C16 120.4(5) . . ?
C17 C18 C13 118.5(4) . . ?
C17 C18 C19 119.6(4) . . ?
C13 C18 C19 121.9(4) . . ?
F3 C21 F1 107.9(5) . . ?
F3 C21 F2 108.3(5) . . ?
F1 C21 F2 107.4(4) . . ?
F3 C21 S1 112.3(4) . . ?
F1 C21 S1 110.6(4) . . ?
F2 C21 S1 110.2(4) . . ?
N1A Mo1A O2A 97.78(15) . . ?
N1A Mo1A O3A 99.64(15) . . ?
O2A Mo1A O3A 96.46(13) . . ?
N1A Mo1A O1A 98.19(16) . . ?
O2A Mo1A O1A 99.11(10) . . ?
O3A Mo1A O1A 154.45(15) . . ?
N1A Mo1A O4A 95.90(14) . . ?
O2A Mo1A O4A 166.16(12) . . ?
O3A Mo1A O4A 79.15(12) . . ?
O1A Mo1A O4A 80.94(11) . . ?
N1A Mo1A O5A 178.13(14) . 2 ?
O2A Mo1A O5A 80.81(11) . 2 ?
O3A Mo1A O5A 81.77(12) . 2 ?
O1A Mo1A O5A 80.88(13) . 2 ?
O4A Mo1A O5A 85.56(11) . 2 ?
O6A S1A O5A 116.8(2) . . ?
O6A S1A O4A 114.2(2) . . ?
O5A S1A O4A 112.34(18) . . ?
O6A S1A C21A 105.4(2) . . ?
O5A S1A C21A 102.7(2) . . ?
O4A S1A C21A 103.5(2) . . ?
Mo1A O1A Mo1A 150.7(2) 2 . ?
C1A N1A Mo1A 173.1(3) . . ?
N1A C1A C3A 108.6(4) . . ?
N1A C1A C4A 108.7(4) . . ?
C3A C1A C4A 110.0(4) . . ?
N1A C1A C2A 108.5(4) . . ?
C3A C1A C2A 111.0(4) . . ?
C4A C1A C2A 110.0(4) . . ?
C5A O2A Mo1A 134.1(3) . . ?
C13A O3A Mo1A 158.8(3) . . ?
S1A O4A Mo1A 133.40(18) . . ?
S1A O5A Mo1A 128.93(18) . 2 ?
O2A C5A C6A 119.2(4) . . ?
O2A C5A C10A 118.5(4) . . ?
C6A C5A C10A 122.2(4) . . ?
C5A C6A C7A 118.3(5) . . ?
C5A C6A C12A 119.2(4) . . ?
C7A C6A C12A 122.5(5) . . ?
C8A C7A C6A 120.5(5) . . ?
C9A C8A C7A 120.2(5) . . ?
C8A C9A C10A 121.9(5) . . ?
C9A C10A C5A 116.7(5) . . ?
C9A C10A C11A 122.5(5) . . ?
C5A C10A C11A 120.8(4) . . ?
O3A C13A C18A 118.5(4) . . ?
O3A C13A C14A 119.5(4) . . ?
C18A C13A C14A 121.9(4) . . ?
C15A C14A C13A 117.7(5) . . ?
C15A C14A C20A 120.2(4) . . ?
C13A C14A C20A 122.0(4) . . ?
C16A C15A C14A 121.5(5) . . ?
C15A C16A C17A 119.8(5) . . ?
C16A C17A C18A 121.2(5) . . ?
C17A C18A C13A 117.9(5) . . ?
C17A C18A C19A 119.7(4) . . ?
C13A C18A C19A 122.4(4) . . ?
F2A C21A F3A 109.3(5) . . ?
F2A C21A F1A 108.4(4) . . ?
F3A C21A F1A 107.5(4) . . ?
F2A C21A S1A 110.5(4) . . ?
F3A C21A S1A 111.3(3) . . ?
F1A C21A S1A 109.8(4) . . ?
C2S C1S C6S 121.5(7) . . ?
C1S C2S C3S 119.0(7) . . ?
C4S C3S C2S 120.2(7) . . ?
C5S C4S C3S 120.5(6) . . ?
C4S C5S C6S 120.3(6) . . ?
C1S C6S C5S 118.5(7) . . ?

loop_
_geom_bond_atom_site_label_1
_geom_bond_atom_site_label_2
_geom_bond_distance
_geom_bond_site_symmetry_2
_geom_bond_publ_flag
Mo1 N1 1.717(4) . ?
Mo1 O2 1.885(3) . ?
Mo1 O3 1.887(3) . ?
Mo1 O1 1.9025(12) . ?
Mo1 O4 2.222(3) . ?
Mo1 O5 2.315(3) 2_655 ?
S1 O6 1.418(3) . ?
S1 O5 1.459(3) . ?
S1 O4 1.460(3) . ?
S1 C21 1.820(6) . ?
O1 Mo1 1.9025(12) 2_655 ?
N1 C1 1.465(5) . ?
F1 C21 1.323(6) . ?
C1 C3 1.518(7) . ?
C1 C4 1.536(6) . ?
C1 C2 1.547(6) . ?
O2 C5 1.373(5) . ?
F2 C21 1.334(6) . ?
O3 C13 1.364(5) . ?
F3 C21 1.314(6) . ?
C5 C10 1.391(6) . ?
C5 C6 1.393(6) . ?
O5 Mo1 2.315(3) 2_655 ?
C6 C7 1.392(6) . ?
C6 C12 1.502(7) . ?
C7 C8 1.372(7) . ?
C8 C9 1.389(7) . ?
C9 C10 1.391(7) . ?
C10 C11 1.493(7) . ?
C13 C14 1.399(6) . ?
C13 C18 1.410(6) . ?
C14 C15 1.376(7) . ?
C14 C20 1.508(7) . ?
C15 C16 1.376(8) . ?
C16 C17 1.393(7) . ?
C17 C18 1.377(6) . ?
C18 C19 1.513(6) . ?
Mo1A N1A 1.701(4) . ?
Mo1A O2A 1.889(3) . ?
Mo1A O3A 1.889(3) . ?
Mo1A O1A 1.9052(12) . ?
Mo1A O4A 2.220(3) . ?
Mo1A O5A 2.297(3) 2 ?
S1A O6A 1.418(3) . ?
S1A O5A 1.458(3) . ?
S1A O4A 1.459(3) . ?
S1A C21A 1.826(5) . ?
O1A Mo1A 1.9052(12) 2 ?
F1A C21A 1.336(6) . ?
N1A C1A 1.460(6) . ?
C1A C3A 1.532(6) . ?
C1A C4A 1.532(6) . ?
C1A C2A 1.536(6) . ?
O2A C5A 1.381(5) . ?
F2A C21A 1.314(6) . ?
O3A C13A 1.365(5) . ?
F3A C21A 1.327(6) . ?
O5A Mo1A 2.297(3) 2 ?
C5A C6A 1.386(6) . ?
C5A C10A 1.401(6) . ?
C6A C7A 1.389(7) . ?
C6A C12A 1.507(7) . ?
C7A C8A 1.380(7) . ?
C8A C9A 1.362(7) . ?
C9A C10A 1.396(7) . ?
C10A C11A 1.495(7) . ?
C13A C18A 1.392(6) . ?
C13A C14A 1.402(6) . ?
C14A C15A 1.379(7) . ?
C14A C20A 1.507(7) . ?
C15A C16A 1.372(7) . ?
C16A C17A 1.381(7) . ?
C17A C18A 1.382(7) . ?
C18A C19A 1.530(7) . ?
C1S C2S 1.367(10) . ?
C1S C6S 1.372(9) . ?
C2S C3S 1.375(9) . ?
C3S C4S 1.367(8) . ?
C4S C5S 1.358(9) . ?
C5S C6S 1.383(9) . ?
